data_7205183
loop_
_publ_author_name
'Jiang, Kai'
'Ma, Lu-Fang'
'Sun, Xiao-Yuan'
'Wang, Li-Ya'

_publ_section_title
;
 Syntheses, structures and luminescent properties of zinc(ii)
 coordination polymers based on bis(imidazole) and dicarboxylate
;
_journal_issue 1
_journal_name_full CrystEngComm
_journal_page_first 330
_journal_paper_doi 10.1039/c0ce00190b
_journal_volume 13
_journal_year 2011
_chemical_formula_sum 'C18 H18 N4 O4 Zn'
_chemical_formula_weight 419.73
_chemical_name_systematic
;
?
;
_space_group_IT_number 14
_symmetry_cell_setting monoclinic
_symmetry_space_group_name_Hall '-P 2ybc'
_symmetry_space_group_name_H-M 'P 1 21/c 1'
_atom_sites_solution_hydrogens geom
_atom_sites_solution_primary direct
_atom_sites_solution_secondary difmap
_audit_creation_method SHELXL-97
_cell_angle_alpha 90.00
_cell_angle_beta 93.7260(10)
_cell_angle_gamma 90.00
_cell_formula_units_Z 4
_cell_length_a 8.1512(7)
_cell_length_b 15.0605(13)
_cell_length_c 14.8508(12)
_cell_measurement_reflns_used 6014
_cell_measurement_temperature 296(2)
_cell_measurement_theta_max 28.04
_cell_measurement_theta_min 2.70
_cell_volume 1819.2(3)
_computing_cell_refinement 'Bruker SMART'
_computing_data_collection 'Bruker SMART'
_computing_data_reduction 'Bruker SAINT'
_computing_molecular_graphics 'Bruker SHELXTL'
_computing_publication_material 'Bruker SHELXTL'
_computing_structure_refinement 'SHELXL-97 (Sheldrick, 1997)'
_computing_structure_solution 'SHELXS-97 (Sheldrick, 1990)'
_diffrn_ambient_temperature 296(2)
_diffrn_measured_fraction_theta_full 0.993
_diffrn_measured_fraction_theta_max 0.993
_diffrn_measurement_device_type 'CCD area detector'
_diffrn_measurement_method 'phi and omega scans'
_diffrn_radiation_monochromator graphite
_diffrn_radiation_source 'fine-focus sealed tube'
_diffrn_radiation_type MoK\a
_diffrn_radiation_wavelength 0.71073
_diffrn_reflns_av_R_equivalents 0.0227
_diffrn_reflns_av_sigmaI/netI 0.0220
_diffrn_reflns_limit_h_max 10
_diffrn_reflns_limit_h_min -10
_diffrn_reflns_limit_k_max 19
_diffrn_reflns_limit_k_min -18
_diffrn_reflns_limit_l_max 19
_diffrn_reflns_limit_l_min -19
_diffrn_reflns_number 15888
_diffrn_reflns_theta_full 27.50
_diffrn_reflns_theta_max 27.50
_diffrn_reflns_theta_min 2.70
_diffrn_standards_decay_% 0
_diffrn_standards_interval_count 0
_diffrn_standards_interval_time 0
_diffrn_standards_number 0
_exptl_absorpt_coefficient_mu 1.382
_exptl_absorpt_correction_T_max 0.7990
_exptl_absorpt_correction_T_min 0.6433
_exptl_absorpt_correction_type multi-scan
_exptl_absorpt_process_details sadabs
_exptl_crystal_colour colourless
_exptl_crystal_density_diffrn 1.532
_exptl_crystal_density_method 'not measured'
_exptl_crystal_description block
_exptl_crystal_F_000 864
_exptl_crystal_size_max 0.35
_exptl_crystal_size_mid 0.25
_exptl_crystal_size_min 0.17
_refine_diff_density_max 0.294
_refine_diff_density_min -0.216
_refine_diff_density_rms 0.049
_refine_ls_extinction_method none
_refine_ls_goodness_of_fit_ref 1.025
_refine_ls_hydrogen_treatment constr
_refine_ls_matrix_type full
_refine_ls_number_parameters 245
_refine_ls_number_reflns 4160
_refine_ls_number_restraints 0
_refine_ls_restrained_S_all 1.025
_refine_ls_R_factor_all 0.0351
_refine_ls_R_factor_gt 0.0270
_refine_ls_shift/su_max 0.004
_refine_ls_shift/su_mean 0.000
_refine_ls_structure_factor_coef Fsqd
_refine_ls_weighting_details 'calc w=1/[\s^2^(Fo^2^)+(0.0365P)^2^+0.5776P] where P=(Fo^2^+2Fc^2^)/3'
_refine_ls_weighting_scheme calc
_refine_ls_wR_factor_gt 0.0676
_refine_ls_wR_factor_ref 0.0714
_reflns_number_gt 3501
_reflns_number_total 4160
_reflns_threshold_expression >2sigma(I)
_cod_data_source_file C0CE00190B.TXT
_cod_data_source_block b
_cod_depositor_comments
;
The following automatic conversions were performed:
'_symmetry_cell_setting' value 'Monoclinic' changed to 'monoclinic'
according to '/home/saulius/struct/CIF-dictionaries/cif_core.dic'
dictionary named 'cif_core.dic' version 2.4.1 from 2010-06-29.

Automatic conversion script
Id: cif_fix_enum 1555 2011-01-17 13:19:09Z saulius 
;
_cod_original_sg_symbol_H-M P2(1)/c
_cod_database_code 7205183

loop_
_symmetry_equiv_pos_as_xyz
'x, y, z'
'-x, y+1/2, -z+1/2'
'-x, -y, -z'
'x, -y-1/2, z-1/2'

loop_
_atom_site_label
_atom_site_type_symbol
_atom_site_fract_x
_atom_site_fract_y
_atom_site_fract_z
_atom_site_U_iso_or_equiv
_atom_site_adp_type
_atom_site_occupancy
_atom_site_symmetry_multiplicity
_atom_site_calc_flag
_atom_site_refinement_flags
_atom_site_disorder_assembly
_atom_site_disorder_group
Zn1 Zn 0.03564(2) 1.194098(13) 0.323595(13) 0.02761(7) Uani 1 1 d . . .
O1 O -0.09871(19) 1.15801(9) 0.21927(9) 0.0438(3) Uani 1 1 d . . .
O2 O -0.23446(19) 1.03929(10) 0.26558(9) 0.0491(4) Uani 1 1 d . . .
O3 O -0.05489(17) 1.22900(9) -0.08864(9) 0.0393(3) Uani 1 1 d . . .
O4 O -0.08859(19) 1.12812(9) -0.19719(9) 0.0454(3) Uani 1 1 d . . .
N1 N 0.11241(18) 1.08725(9) 0.39769(10) 0.0315(3) Uani 1 1 d . . .
N2 N 0.18822(18) 0.95167(9) 0.43376(10) 0.0307(3) Uani 1 1 d . . .
N3 N 0.5447(2) 0.81280(11) 0.26968(12) 0.0401(4) Uani 1 1 d . . .
N4 N 0.74485(18) 0.73724(10) 0.21452(11) 0.0361(3) Uani 1 1 d . . .
C1 C -0.2016(2) 1.05891(11) 0.10825(11) 0.0284(4) Uani 1 1 d . . .
C2 C -0.1439(2) 1.11395(11) 0.04243(11) 0.0283(4) Uani 1 1 d . . .
H2 H -0.0943 1.1676 0.0591 0.034 Uiso 1 1 calc R . .
C3 C -0.1591(2) 1.08990(11) -0.04805(11) 0.0286(4) Uani 1 1 d . . .
C4 C -0.2298(2) 1.00823(12) -0.07197(12) 0.0348(4) Uani 1 1 d . . .
H4 H -0.2381 0.9912 -0.1323 0.042 Uiso 1 1 calc R . .
C5 C -0.2881(2) 0.95167(12) -0.00705(13) 0.0363(4) Uani 1 1 d . . .
C6 C -0.2749(2) 0.97851(12) 0.08236(12) 0.0339(4) Uani 1 1 d . . .
H6 H -0.3159 0.9420 0.1261 0.041 Uiso 1 1 calc R . .
C7 C -0.1785(2) 1.08485(12) 0.20611(12) 0.0327(4) Uani 1 1 d . . .
C8 C -0.0968(2) 1.15117(12) -0.11779(12) 0.0307(4) Uani 1 1 d . . .
C9 C -0.3608(3) 0.86249(15) -0.03341(17) 0.0589(6) Uani 1 1 d . . .
H9A H -0.2751 0.8187 -0.0321 0.088 Uiso 1 1 calc R . .
H9B H -0.4128 0.8660 -0.0932 0.088 Uiso 1 1 calc R . .
H9C H -0.4407 0.8461 0.0083 0.088 Uiso 1 1 calc R . .
C10 C 0.1247(2) 1.00497(12) 0.36840(12) 0.0306(4) Uani 1 1 d . . .
H10 H 0.0934 0.9865 0.3100 0.037 Uiso 1 1 calc R . .
C11 C 0.2181(2) 1.00241(14) 0.50995(13) 0.0385(4) Uani 1 1 d . . .
H11 H 0.2614 0.9832 0.5661 0.046 Uiso 1 1 calc R . .
C12 C 0.1716(2) 1.08613(13) 0.48671(13) 0.0376(4) Uani 1 1 d . . .
H12 H 0.1785 1.1351 0.5249 0.045 Uiso 1 1 calc R . .
C13 C 0.2211(3) 0.85636(12) 0.42454(15) 0.0416(5) Uani 1 1 d . . .
H13A H 0.1518 0.8328 0.3746 0.050 Uiso 1 1 calc R . .
H13B H 0.1927 0.8260 0.4790 0.050 Uiso 1 1 calc R . .
C14 C 0.3989(3) 0.83771(17) 0.40843(16) 0.0541(6) Uani 1 1 d . . .
H14A H 0.4153 0.7740 0.4069 0.065 Uiso 1 1 calc R . .
H14B H 0.4677 0.8611 0.4587 0.065 Uiso 1 1 calc R . .
C15 C 0.4545(3) 0.87816(15) 0.32039(16) 0.0500(5) Uani 1 1 d . . .
H15A H 0.3591 0.8985 0.2836 0.060 Uiso 1 1 calc R . .
H15B H 0.5245 0.9291 0.3344 0.060 Uiso 1 1 calc R . .
C16 C 0.7067(2) 0.80912(12) 0.25962(13) 0.0351(4) Uani 1 1 d . . .
H16 H 0.7821 0.8515 0.2815 0.042 Uiso 1 1 calc R . .
C17 C 0.4749(3) 0.73933(16) 0.22877(17) 0.0529(6) Uani 1 1 d . . .
H17 H 0.3640 0.7243 0.2249 0.063 Uiso 1 1 calc R . .
C18 C 0.5982(3) 0.69326(14) 0.19532(17) 0.0492(5) Uani 1 1 d . . .
H18 H 0.5866 0.6399 0.1640 0.059 Uiso 1 1 calc R . .

loop_
_atom_site_aniso_label
_atom_site_aniso_U_11
_atom_site_aniso_U_22
_atom_site_aniso_U_33
_atom_site_aniso_U_23
_atom_site_aniso_U_13
_atom_site_aniso_U_12
Zn1 0.03162(12) 0.02606(11) 0.02573(11) -0.00168(8) 0.00632(8) 0.00044(8)
O1 0.0627(9) 0.0386(7) 0.0293(7) -0.0033(6) -0.0036(6) -0.0118(7)
O2 0.0637(10) 0.0547(9) 0.0293(7) 0.0084(6) 0.0055(6) -0.0116(7)
O3 0.0584(9) 0.0286(6) 0.0322(7) 0.0011(5) 0.0136(6) -0.0100(6)
O4 0.0676(10) 0.0428(8) 0.0264(7) -0.0014(6) 0.0081(6) -0.0065(7)
N1 0.0376(8) 0.0274(7) 0.0301(8) 0.0005(6) 0.0073(6) 0.0031(6)
N2 0.0321(8) 0.0277(7) 0.0333(8) 0.0029(6) 0.0089(6) 0.0042(6)
N3 0.0334(9) 0.0398(9) 0.0481(10) 0.0009(7) 0.0101(7) 0.0072(7)
N4 0.0301(8) 0.0361(8) 0.0429(9) -0.0023(7) 0.0091(7) 0.0000(6)
C1 0.0304(9) 0.0264(8) 0.0284(9) 0.0015(7) 0.0011(7) -0.0006(7)
C2 0.0326(9) 0.0229(8) 0.0294(9) -0.0010(7) 0.0019(7) -0.0037(6)
C3 0.0322(9) 0.0247(8) 0.0290(9) 0.0017(7) 0.0031(7) -0.0021(7)
C4 0.0446(11) 0.0303(9) 0.0292(9) -0.0040(7) -0.0011(8) -0.0042(8)
C5 0.0404(10) 0.0274(9) 0.0404(10) 0.0001(8) -0.0031(8) -0.0080(8)
C6 0.0374(10) 0.0296(9) 0.0346(10) 0.0078(7) 0.0014(8) -0.0076(7)
C7 0.0361(9) 0.0329(9) 0.0289(9) 0.0013(7) 0.0000(7) 0.0013(7)
C8 0.0333(9) 0.0301(9) 0.0288(9) 0.0020(7) 0.0034(7) 0.0002(7)
C9 0.0798(17) 0.0377(12) 0.0578(14) -0.0025(10) -0.0056(12) -0.0255(11)
C10 0.0339(9) 0.0298(9) 0.0286(9) 0.0003(7) 0.0060(7) 0.0026(7)
C11 0.0407(10) 0.0447(11) 0.0299(9) 0.0035(8) 0.0012(8) 0.0053(8)
C12 0.0443(11) 0.0373(10) 0.0314(10) -0.0058(8) 0.0040(8) 0.0007(8)
C13 0.0503(12) 0.0268(10) 0.0492(12) 0.0070(8) 0.0148(9) 0.0070(8)
C14 0.0573(14) 0.0558(13) 0.0506(13) 0.0148(11) 0.0141(11) 0.0296(11)
C15 0.0486(12) 0.0452(12) 0.0580(14) 0.0044(10) 0.0182(10) 0.0184(10)
C16 0.0325(9) 0.0345(10) 0.0390(10) 0.0009(8) 0.0068(8) -0.0008(7)
C17 0.0310(11) 0.0563(14) 0.0719(16) -0.0062(12) 0.0078(10) -0.0077(9)
C18 0.0394(11) 0.0445(12) 0.0641(14) -0.0145(10) 0.0079(10) -0.0069(9)

loop_
_atom_type_symbol
_atom_type_description
_atom_type_scat_dispersion_real
_atom_type_scat_dispersion_imag
_atom_type_scat_source
C C 0.0033 0.0016 'International Tables Vol C Tables 4.2.6.8 and 6.1.1.4'
H H 0.0000 0.0000 'International Tables Vol C Tables 4.2.6.8 and 6.1.1.4'
N N 0.0061 0.0033 'International Tables Vol C Tables 4.2.6.8 and 6.1.1.4'
O O 0.0106 0.0060 'International Tables Vol C Tables 4.2.6.8 and 6.1.1.4'
Zn Zn 0.2839 1.4301 'International Tables Vol C Tables 4.2.6.8 and 6.1.1.4'

loop_
_geom_angle_atom_site_label_1
_geom_angle_atom_site_label_2
_geom_angle_atom_site_label_3
_geom_angle
_geom_angle_site_symmetry_1
_geom_angle_site_symmetry_3
_geom_angle_publ_flag
O1 Zn1 O3 119.57(7) . 4_586 ?
O1 Zn1 N4 109.56(6) . 2_655 ?
O3 Zn1 N4 112.44(6) 4_586 2_655 ?
O1 Zn1 N1 110.73(6) . . ?
O3 Zn1 N1 103.21(6) 4_586 . ?
N4 Zn1 N1 99.20(6) 2_655 . ?
C7 O1 Zn1 128.43(12) . . ?
C8 O3 Zn1 115.13(11) . 4_585 ?
C10 N1 C12 105.99(15) . . ?
C10 N1 Zn1 126.49(12) . . ?
C12 N1 Zn1 127.42(12) . . ?
C10 N2 C11 107.66(15) . . ?
C10 N2 C13 125.69(16) . . ?
C11 N2 C13 126.65(16) . . ?
C16 N3 C17 107.57(16) . . ?
C16 N3 C15 128.02(18) . . ?
C17 N3 C15 124.26(18) . . ?
C16 N4 C18 105.59(16) . . ?
C16 N4 Zn1 130.41(13) . 2_645 ?
C18 N4 Zn1 124.00(14) . 2_645 ?
C2 C1 C6 118.94(16) . . ?
C2 C1 C7 119.91(15) . . ?
C6 C1 C7 121.10(16) . . ?
C1 C2 C3 120.84(15) . . ?
C1 C2 H2 119.6 . . ?
C3 C2 H2 119.6 . . ?
C2 C3 C4 119.07(16) . . ?
C2 C3 C8 119.63(15) . . ?
C4 C3 C8 121.30(16) . . ?
C5 C4 C3 121.12(17) . . ?
C5 C4 H4 119.4 . . ?
C3 C4 H4 119.4 . . ?
C6 C5 C4 118.44(16) . . ?
C6 C5 C9 120.86(18) . . ?
C4 C5 C9 120.69(18) . . ?
C5 C6 C1 121.55(16) . . ?
C5 C6 H6 119.2 . . ?
C1 C6 H6 119.2 . . ?
O2 C7 O1 125.16(17) . . ?
O2 C7 C1 121.34(17) . . ?
O1 C7 C1 113.50(15) . . ?
O4 C8 O3 123.16(16) . . ?
O4 C8 C3 121.87(16) . . ?
O3 C8 C3 114.96(15) . . ?
C5 C9 H9A 109.5 . . ?
C5 C9 H9B 109.5 . . ?
H9A C9 H9B 109.5 . . ?
C5 C9 H9C 109.5 . . ?
H9A C9 H9C 109.5 . . ?
H9B C9 H9C 109.5 . . ?
N1 C10 N2 111.02(16) . . ?
N1 C10 H10 124.5 . . ?
N2 C10 H10 124.5 . . ?
C12 C11 N2 106.03(16) . . ?
C12 C11 H11 127.0 . . ?
N2 C11 H11 127.0 . . ?
C11 C12 N1 109.30(17) . . ?
C11 C12 H12 125.3 . . ?
N1 C12 H12 125.3 . . ?
N2 C13 C14 112.28(18) . . ?
N2 C13 H13A 109.1 . . ?
C14 C13 H13A 109.1 . . ?
N2 C13 H13B 109.1 . . ?
C14 C13 H13B 109.1 . . ?
H13A C13 H13B 107.9 . . ?
C13 C14 C15 113.59(18) . . ?
C13 C14 H14A 108.8 . . ?
C15 C14 H14A 108.8 . . ?
C13 C14 H14B 108.8 . . ?
C15 C14 H14B 108.8 . . ?
H14A C14 H14B 107.7 . . ?
N3 C15 C14 110.88(17) . . ?
N3 C15 H15A 109.5 . . ?
C14 C15 H15A 109.5 . . ?
N3 C15 H15B 109.5 . . ?
C14 C15 H15B 109.5 . . ?
H15A C15 H15B 108.1 . . ?
N4 C16 N3 110.90(17) . . ?
N4 C16 H16 124.5 . . ?
N3 C16 H16 124.5 . . ?
C18 C17 N3 106.37(18) . . ?
C18 C17 H17 126.8 . . ?
N3 C17 H17 126.8 . . ?
C17 C18 N4 109.56(19) . . ?
C17 C18 H18 125.2 . . ?
N4 C18 H18 125.2 . . ?

loop_
_geom_bond_atom_site_label_1
_geom_bond_atom_site_label_2
_geom_bond_distance
_geom_bond_site_symmetry_2
_geom_bond_publ_flag
Zn1 O1 1.9169(13) . ?
Zn1 O3 1.9261(12) 4_586 ?
Zn1 N4 2.0188(15) 2_655 ?
Zn1 N1 2.0254(15) . ?
O1 C7 1.288(2) . ?
O2 C7 1.229(2) . ?
O3 C8 1.288(2) . ?
O3 Zn1 1.9261(12) 4_585 ?
O4 C8 1.235(2) . ?
N1 C10 1.319(2) . ?
N1 C12 1.378(2) . ?
N2 C10 1.338(2) . ?
N2 C11 1.374(2) . ?
N2 C13 1.468(2) . ?
N3 C16 1.339(2) . ?
N3 C17 1.368(3) . ?
N3 C15 1.466(2) . ?
N4 C16 1.321(2) . ?
N4 C18 1.380(3) . ?
N4 Zn1 2.0188(15) 2_645 ?
C1 C2 1.387(2) . ?
C1 C6 1.393(2) . ?
C1 C7 1.505(2) . ?
C2 C3 1.389(2) . ?
C2 H2 0.9300 . ?
C3 C4 1.394(2) . ?
C3 C8 1.500(2) . ?
C4 C5 1.393(3) . ?
C4 H4 0.9300 . ?
C5 C6 1.385(3) . ?
C5 C9 1.509(3) . ?
C6 H6 0.9300 . ?
C9 H9A 0.9600 . ?
C9 H9B 0.9600 . ?
C9 H9C 0.9600 . ?
C10 H10 0.9300 . ?
C11 C12 1.355(3) . ?
C11 H11 0.9300 . ?
C12 H12 0.9300 . ?
C13 C14 1.511(3) . ?
C13 H13A 0.9700 . ?
C13 H13B 0.9700 . ?
C14 C15 1.537(3) . ?
C14 H14A 0.9700 . ?
C14 H14B 0.9700 . ?
C15 H15A 0.9700 . ?
C15 H15B 0.9700 . ?
C16 H16 0.9300 . ?
C17 C18 1.343(3) . ?
C17 H17 0.9300 . ?
C18 H18 0.9300 . ?

loop_
_geom_torsion_atom_site_label_1
_geom_torsion_atom_site_label_2
_geom_torsion_atom_site_label_3
_geom_torsion_atom_site_label_4
_geom_torsion
_geom_torsion_site_symmetry_1
_geom_torsion_site_symmetry_2
_geom_torsion_site_symmetry_3
_geom_torsion_site_symmetry_4
_geom_torsion_publ_flag
O3 Zn1 O1 C7 -98.29(17) 4_586 . . . ?
N4 Zn1 O1 C7 129.83(16) 2_655 . . . ?
N1 Zn1 O1 C7 21.42(18) . . . . ?
O1 Zn1 N1 C10 23.14(16) . . . . ?
O3 Zn1 N1 C10 152.25(15) 4_586 . . . ?
N4 Zn1 N1 C10 -91.95(15) 2_655 . . . ?
O1 Zn1 N1 C12 -161.18(15) . . . . ?
O3 Zn1 N1 C12 -32.06(16) 4_586 . . . ?
N4 Zn1 N1 C12 83.74(16) 2_655 . . . ?
C6 C1 C2 C3 0.3(3) . . . . ?
C7 C1 C2 C3 177.90(16) . . . . ?
C1 C2 C3 C4 -1.6(3) . . . . ?
C1 C2 C3 C8 179.47(16) . . . . ?
C2 C3 C4 C5 1.4(3) . . . . ?
C8 C3 C4 C5 -179.73(17) . . . . ?
C3 C4 C5 C6 0.2(3) . . . . ?
C3 C4 C5 C9 -178.6(2) . . . . ?
C4 C5 C6 C1 -1.6(3) . . . . ?
C9 C5 C6 C1 177.16(19) . . . . ?
C2 C1 C6 C5 1.4(3) . . . . ?
C7 C1 C6 C5 -176.20(17) . . . . ?
Zn1 O1 C7 O2 28.8(3) . . . . ?
Zn1 O1 C7 C1 -152.17(13) . . . . ?
C2 C1 C7 O2 176.90(17) . . . . ?
C6 C1 C7 O2 -5.5(3) . . . . ?
C2 C1 C7 O1 -2.2(2) . . . . ?
C6 C1 C7 O1 175.37(16) . . . . ?
Zn1 O3 C8 O4 -3.7(2) 4_585 . . . ?
Zn1 O3 C8 C3 176.98(11) 4_585 . . . ?
C2 C3 C8 O4 170.68(18) . . . . ?
C4 C3 C8 O4 -8.2(3) . . . . ?
C2 C3 C8 O3 -10.0(2) . . . . ?
C4 C3 C8 O3 171.13(17) . . . . ?
C12 N1 C10 N2 0.1(2) . . . . ?
Zn1 N1 C10 N2 176.49(11) . . . . ?
C11 N2 C10 N1 0.3(2) . . . . ?
C13 N2 C10 N1 -179.15(16) . . . . ?
C10 N2 C11 C12 -0.5(2) . . . . ?
C13 N2 C11 C12 178.94(17) . . . . ?
N2 C11 C12 N1 0.5(2) . . . . ?
C10 N1 C12 C11 -0.3(2) . . . . ?
Zn1 N1 C12 C11 -176.74(13) . . . . ?
C10 N2 C13 C14 98.1(2) . . . . ?
C11 N2 C13 C14 -81.2(2) . . . . ?
N2 C13 C14 C15 -62.3(3) . . . . ?
C16 N3 C15 C14 -106.3(2) . . . . ?
C17 N3 C15 C14 68.7(3) . . . . ?
C13 C14 C15 N3 -132.8(2) . . . . ?
C18 N4 C16 N3 -0.1(2) . . . . ?
Zn1 N4 C16 N3 179.28(13) 2_645 . . . ?
C17 N3 C16 N4 0.0(2) . . . . ?
C15 N3 C16 N4 175.59(18) . . . . ?
C16 N3 C17 C18 0.2(3) . . . . ?
C15 N3 C17 C18 -175.7(2) . . . . ?
N3 C17 C18 N4 -0.2(3) . . . . ?
C16 N4 C18 C17 0.2(3) . . . . ?
Zn1 N4 C18 C17 -179.23(16) 2_645 . . . ?
